data_7117008
loop_
_publ_author_name
'Deepak Dange'
'Amelia Davey'
'Joseph A. B. Abdalla'
'Simon Aldridge'
'Cameron Jones'

_publ_section_title
;
 Utilisation of a lithium boryl as a reducing agent in low oxidation state
 group 15 chemistry: synthesis and characterisation of an amido-distibene
 and a boryl-dibismuthene
;
_journal_name_full Chem.Commun.
_journal_page_first 7128
_journal_paper_doi 10.1039/C5cc01772F
_journal_volume 51
_journal_year 2015
_chemical_formula_sum 'C52 H72 B2 Bi2 N4'
_chemical_formula_weight 1192.72
_chemical_name_systematic
; 
 ? 
;
_space_group_IT_number 2
_symmetry_cell_setting triclinic
_symmetry_space_group_name_Hall '-P 1'
_symmetry_space_group_name_H-M 'P -1'
_atom_sites_solution_hydrogens geom
_atom_sites_solution_primary direct
_atom_sites_solution_secondary difmap
_audit_creation_method SHELXL-97
_audit_update_record
;
2015-02-27 deposited with the CCDC.
2015-03-21 downloaded from the CCDC.
;
_cell_angle_alpha 88.502(5)
_cell_angle_beta 76.645(4)
_cell_angle_gamma 67.584(8)
_cell_formula_units_Z 2
_cell_length_a 10.5010(7)
_cell_length_b 12.7973(14)
_cell_length_c 21.8679(9)
_cell_measurement_temperature 123(2)
_cell_volume 2636.9(4)
_computing_structure_refinement 'SHELXL-97 (Sheldrick, 1997)'
_computing_structure_solution 'SHELXS-97 (Sheldrick, 1990)'
_diffrn_ambient_temperature 123(2)
_diffrn_measured_fraction_theta_full 0.998
_diffrn_measured_fraction_theta_max 0.998
_diffrn_measurement_device_type 'Bruker Apex X8'
_diffrn_radiation_monochromator graphite
_diffrn_radiation_source 'fine-focus sealed tube'
_diffrn_radiation_type MoK\a
_diffrn_radiation_wavelength 0.71073
_diffrn_reflns_av_R_equivalents 0.0418
_diffrn_reflns_av_sigmaI/netI 0.0636
_diffrn_reflns_limit_h_max 12
_diffrn_reflns_limit_h_min -12
_diffrn_reflns_limit_k_max 11
_diffrn_reflns_limit_k_min -15
_diffrn_reflns_limit_l_max 26
_diffrn_reflns_limit_l_min -22
_diffrn_reflns_number 19674
_diffrn_reflns_theta_full 25.50
_diffrn_reflns_theta_max 25.50
_diffrn_reflns_theta_min 3.16
_exptl_absorpt_coefficient_mu 6.700
_exptl_absorpt_correction_T_max 0.476
_exptl_absorpt_correction_T_min 0.343
_exptl_absorpt_correction_type multi-scan
_exptl_absorpt_process_details 'Sortav (Blessing)'
_exptl_crystal_colour blue
_exptl_crystal_density_diffrn 1.502
_exptl_crystal_density_method 'not measured'
_exptl_crystal_description block
_exptl_crystal_F_000 1176
_exptl_crystal_size_max 0.20
_exptl_crystal_size_mid 0.15
_exptl_crystal_size_min 0.13
_refine_diff_density_max 1.582
_refine_diff_density_min -1.312
_refine_diff_density_rms 0.140
_refine_ls_extinction_method none
_refine_ls_goodness_of_fit_ref 1.036
_refine_ls_hydrogen_treatment constr
_refine_ls_matrix_type full
_refine_ls_number_parameters 572
_refine_ls_number_reflns 9810
_refine_ls_number_restraints 45
_refine_ls_restrained_S_all 1.045
_refine_ls_R_factor_all 0.0650
_refine_ls_R_factor_gt 0.0406
_refine_ls_shift/su_max 0.001
_refine_ls_shift/su_mean 0.000
_refine_ls_structure_factor_coef Fsqd
_refine_ls_weighting_details 'calc w=1/[\s^2^(Fo^2^)+(0.0272P)^2^+5.5366P] where P=(Fo^2^+2Fc^2^)/3'
_refine_ls_weighting_scheme calc
_refine_ls_wR_factor_gt 0.0788
_refine_ls_wR_factor_ref 0.0902
_reflns_number_gt 7430
_reflns_number_total 9810
_reflns_threshold_expression >2sigma(I)
_cod_data_source_file c5cc01772f2.cif
_cod_data_source_block compound5
_cod_original_sg_symbol_H-M P-1
_cod_database_code 7117008

loop_
_symmetry_equiv_pos_as_xyz
'x, y, z'
'-x, -y, -z'

loop_
_atom_site_label
_atom_site_type_symbol
_atom_site_fract_x
_atom_site_fract_y
_atom_site_fract_z
_atom_site_U_iso_or_equiv
_atom_site_adp_type
_atom_site_occupancy
_atom_site_symmetry_multiplicity
_atom_site_calc_flag
_atom_site_refinement_flags
_atom_site_disorder_assembly
_atom_site_disorder_group
Bi1 Bi 0.13916(3) -0.00636(2) 0.490277(13) 0.04219(9) Uani 1 1 d . . .
N1 N 0.2392(5) -0.2399(4) 0.5698(2) 0.0293(12) Uani 1 1 d . . .
C1 C 0.2235(6) -0.1812(5) 0.6281(3) 0.0272(14) Uani 1 1 d . . .
B1 B 0.2226(8) -0.1961(7) 0.5109(3) 0.0363(19) Uani 1 1 d . . .
C20A C 0.047(3) -0.480(2) 0.3990(15) 0.079(11) Uiso 0.320(15) 1 d PD A 2
H20A H 0.0355 -0.5285 0.4333 0.119 Uiso 0.320(15) 1 calc PR A 2
H20B H 0.1201 -0.5257 0.3628 0.119 Uiso 0.320(15) 1 calc PR A 2
H20C H -0.0430 -0.4428 0.3867 0.119 Uiso 0.320(15) 1 calc PR A 2
C21A C -0.032(3) -0.307(2) 0.4703(15) 0.090(12) Uiso 0.320(15) 1 d PD A 2
H21A H -0.1124 -0.2695 0.4515 0.135 Uiso 0.320(15) 1 calc PR A 2
H21B H -0.0027 -0.2495 0.4852 0.135 Uiso 0.320(15) 1 calc PR A 2
H21C H -0.0588 -0.3481 0.5060 0.135 Uiso 0.320(15) 1 calc PR A 2
C19A C 0.092(3) -0.390(2) 0.4210(11) 0.077(10) Uiso 0.320(15) 1 d PD A 2
H19A H 0.1567 -0.4338 0.4480 0.092 Uiso 0.320(15) 1 calc PR A 2
Bi2 Bi 0.97083(3) 0.61588(2) 0.007370(11) 0.03560(9) Uani 1 1 d . . .
N2 N 0.2724(6) -0.2932(5) 0.4677(2) 0.0426(15) Uani 1 1 d . . .
C2 C 0.3413(7) -0.1667(6) 0.6390(3) 0.0367(16) Uani 1 1 d . . .
B2 B 0.9501(7) 0.6269(6) 0.1155(3) 0.0260(16) Uani 1 1 d . . .
N3 N 0.9631(5) 0.5482(4) 0.1638(2) 0.0213(10) Uani 1 1 d . . .
C3 C 0.3238(8) -0.1066(6) 0.6948(3) 0.0428(18) Uani 1 1 d . . .
H3 H 0.4023 -0.0949 0.7033 0.051 Uiso 1 1 calc R . .
N4 N 0.9148(5) 0.7325(4) 0.1483(2) 0.0238(11) Uani 1 1 d . . .
C4 C 0.1956(8) -0.0644(6) 0.7374(3) 0.0465(19) Uani 1 1 d . . .
H4 H 0.1859 -0.0245 0.7753 0.056 Uiso 1 1 calc R . .
C5 C 0.0802(8) -0.0795(6) 0.7255(3) 0.0404(17) Uani 1 1 d . . .
H5 H -0.0087 -0.0486 0.7553 0.048 Uiso 1 1 calc R . .
C6 C 0.0904(6) -0.1389(5) 0.6709(3) 0.0303(14) Uani 1 1 d . . .
C7 C -0.0351(6) -0.1598(6) 0.6590(3) 0.0344(16) Uani 1 1 d . . .
H7 H -0.0270 -0.1595 0.6126 0.041 Uiso 1 1 calc R . .
C8 C -0.0300(8) -0.2775(7) 0.6790(3) 0.0457(19) Uani 1 1 d . . .
H8A H -0.0257 -0.2842 0.7233 0.069 Uiso 1 1 calc R . .
H8B H 0.0542 -0.3364 0.6527 0.069 Uiso 1 1 calc R . .
H8C H -0.1154 -0.2868 0.6737 0.069 Uiso 1 1 calc R . .
C9 C -0.1771(7) -0.0682(7) 0.6904(4) 0.055(2) Uani 1 1 d . . .
H9A H -0.1930 -0.0713 0.7363 0.082 Uiso 1 1 calc R . .
H9B H -0.2530 -0.0804 0.6766 0.082 Uiso 1 1 calc R . .
H9C H -0.1771 0.0062 0.6787 0.082 Uiso 1 1 calc R . .
C10 C 0.4857(7) -0.2130(7) 0.5921(3) 0.0456(19) Uani 1 1 d . . .
H10 H 0.4781 -0.2566 0.5568 0.055 Uiso 1 1 calc R . .
C11 C 0.5973(9) -0.2926(10) 0.6224(5) 0.098(4) Uani 1 1 d . . .
H11A H 0.6891 -0.3207 0.5916 0.147 Uiso 1 1 calc R . .
H11B H 0.5717 -0.3566 0.6370 0.147 Uiso 1 1 calc R . .
H11C H 0.6039 -0.2524 0.6583 0.147 Uiso 1 1 calc R . .
C12 C 0.5277(10) -0.1169(9) 0.5646(5) 0.087(3) Uani 1 1 d . . .
H12A H 0.4554 -0.0677 0.5438 0.130 Uiso 1 1 calc R . .
H12B H 0.6193 -0.1485 0.5339 0.130 Uiso 1 1 calc R . .
H12C H 0.5353 -0.0727 0.5985 0.130 Uiso 1 1 calc R . .
C13 C 0.2873(9) -0.3040(7) 0.4014(3) 0.063(3) Uani 1 1 d . A .
C14 C 0.3891(12) -0.2840(7) 0.3595(4) 0.073(3) Uani 1 1 d D . .
C15 C 0.4055(14) -0.3003(9) 0.2942(4) 0.091(4) Uani 1 1 d D . .
H15 H 0.4789 -0.2895 0.2635 0.109 Uiso 1 1 calc R . .
C16 C 0.3069(15) -0.3329(10) 0.2790(6) 0.101(4) Uani 1 1 d . . .
H16 H 0.3156 -0.3430 0.2352 0.121 Uiso 1 1 calc R . .
C17 C 0.2004(14) -0.3525(11) 0.3163(6) 0.103(4) Uani 1 1 d U A .
H17 H 0.1399 -0.3782 0.3003 0.124 Uiso 1 1 calc R . .
C18 C 0.1839(12) -0.3331(11) 0.3796(4) 0.102(4) Uani 1 1 d D . .
C19 C 0.0414(12) -0.3154(12) 0.4206(7) 0.089(5) Uani 0.680(15) 1 d PDU A 1
H19 H 0.0309 -0.2822 0.4633 0.107 Uiso 0.680(15) 1 calc PR A 1
C20 C 0.052(2) -0.4365(12) 0.4245(10) 0.128(8) Uani 0.680(15) 1 d PDU A 1
H20D H 0.1035 -0.4781 0.3835 0.193 Uiso 0.680(15) 1 calc PR A 1
H20E H -0.0431 -0.4375 0.4359 0.193 Uiso 0.680(15) 1 calc PR A 1
H20F H 0.1037 -0.4724 0.4565 0.193 Uiso 0.680(15) 1 calc PR A 1
C21 C -0.0787(16) -0.2421(12) 0.3924(8) 0.099(6) Uani 0.680(15) 1 d PDU A 1
H21D H -0.0490 -0.1890 0.3655 0.148 Uiso 0.680(15) 1 calc PR A 1
H21E H -0.1613 -0.1996 0.4263 0.148 Uiso 0.680(15) 1 calc PR A 1
H21F H -0.1038 -0.2901 0.3672 0.148 Uiso 0.680(15) 1 calc PR A 1
C22 C 0.4927(10) -0.2511(7) 0.3845(5) 0.082(4) Uani 1 1 d . . .
H22 H 0.4383 -0.2056 0.4253 0.099 Uiso 1 1 calc R . .
C23 C 0.6179(12) -0.3517(9) 0.3991(5) 0.102(4) Uani 1 1 d . . .
H23A H 0.5815 -0.3963 0.4302 0.153 Uiso 1 1 calc R . .
H23B H 0.6782 -0.3234 0.4160 0.153 Uiso 1 1 calc R . .
H23C H 0.6736 -0.3996 0.3603 0.153 Uiso 1 1 calc R . .
C24 C 0.5527(12) -0.1760(10) 0.3422(6) 0.111(4) Uani 1 1 d U . .
H24A H 0.6054 -0.2167 0.3011 0.167 Uiso 1 1 calc R . .
H24B H 0.6166 -0.1565 0.3617 0.167 Uiso 1 1 calc R . .
H24C H 0.4748 -0.1066 0.3366 0.167 Uiso 1 1 calc R . .
C25 C 0.3191(7) -0.3902(6) 0.5013(3) 0.0427(17) Uani 1 1 d . . .
H25 H 0.3582 -0.4663 0.4841 0.051 Uiso 1 1 calc R . .
C26 C 0.2993(7) -0.3573(6) 0.5617(3) 0.0377(16) Uani 1 1 d . . .
H26 H 0.3228 -0.4069 0.5940 0.045 Uiso 1 1 calc R . .
C27 C 1.0086(6) 0.4279(5) 0.1577(3) 0.0223(13) Uani 1 1 d . . .
C28 C 1.1552(6) 0.3620(5) 0.1413(3) 0.0271(14) Uani 1 1 d . . .
C29 C 1.1986(7) 0.2451(6) 0.1321(3) 0.0370(16) Uani 1 1 d . . .
H29 H 1.2969 0.1984 0.1212 0.044 Uiso 1 1 calc R . .
C30 C 1.0990(8) 0.1965(6) 0.1387(3) 0.0428(18) Uani 1 1 d . . .
H30 H 1.1298 0.1170 0.1307 0.051 Uiso 1 1 calc R . .
C31 C 0.9561(7) 0.2622(6) 0.1567(3) 0.0351(16) Uani 1 1 d . . .
H31 H 0.8895 0.2271 0.1624 0.042 Uiso 1 1 calc R . .
C32 C 0.9083(7) 0.3787(6) 0.1666(3) 0.0305(15) Uani 1 1 d . . .
C33 C 0.7492(6) 0.4501(6) 0.1888(3) 0.0345(16) Uani 1 1 d . . .
H33 H 0.7385 0.5282 0.2012 0.041 Uiso 1 1 calc R . .
C34 C 0.6730(8) 0.4599(9) 0.1367(4) 0.073(3) Uani 1 1 d U . .
H34A H 0.6793 0.3848 0.1243 0.110 Uiso 1 1 calc R . .
H34B H 0.7173 0.4910 0.1004 0.110 Uiso 1 1 calc R . .
H34C H 0.5731 0.5103 0.1518 0.110 Uiso 1 1 calc R . .
C35 C 0.6800(8) 0.4057(7) 0.2459(4) 0.056(2) Uani 1 1 d . . .
H35A H 0.5816 0.4588 0.2617 0.083 Uiso 1 1 calc R . .
H35B H 0.7320 0.3976 0.2788 0.083 Uiso 1 1 calc R . .
H35C H 0.6813 0.3317 0.2344 0.083 Uiso 1 1 calc R . .
C36 C 1.2661(7) 0.4122(6) 0.1372(3) 0.0421(18) Uani 1 1 d . . .
H36 H 1.2172 0.4965 0.1384 0.051 Uiso 1 1 calc R . .
C37 C 1.3821(8) 0.3740(8) 0.0762(4) 0.058(2) Uani 1 1 d . . .
H37A H 1.4502 0.4094 0.0758 0.087 Uiso 1 1 calc R . .
H37B H 1.3394 0.3966 0.0401 0.087 Uiso 1 1 calc R . .
H37C H 1.4313 0.2914 0.0735 0.087 Uiso 1 1 calc R . .
C38 C 1.3305(9) 0.3835(9) 0.1945(4) 0.068(3) Uani 1 1 d . . .
H38A H 1.3832 0.3015 0.1933 0.102 Uiso 1 1 calc R . .
H38B H 1.2545 0.4082 0.2331 0.102 Uiso 1 1 calc R . .
H38C H 1.3950 0.4225 0.1938 0.102 Uiso 1 1 calc R . .
C39 C 0.9015(6) 0.8401(5) 0.1230(3) 0.0255(13) Uani 1 1 d . . .
C40 C 1.0223(6) 0.8672(5) 0.1069(3) 0.0265(14) Uani 1 1 d . . .
C41 C 1.0067(7) 0.9712(6) 0.0832(3) 0.0344(15) Uani 1 1 d . . .
H41 H 1.0874 0.9907 0.0715 0.041 Uiso 1 1 calc R . .
C42 C 0.8773(7) 1.0480(6) 0.0760(3) 0.0392(17) Uani 1 1 d . . .
H42 H 0.8687 1.1197 0.0603 0.047 Uiso 1 1 calc R . .
C43 C 0.7615(7) 1.0189(6) 0.0919(3) 0.0378(16) Uani 1 1 d . . .
H43 H 0.6726 1.0720 0.0871 0.045 Uiso 1 1 calc R . .
C44 C 0.7689(6) 0.9161(5) 0.1144(3) 0.0304(14) Uani 1 1 d . . .
C45 C 0.6385(6) 0.8857(6) 0.1288(3) 0.0396(17) Uani 1 1 d . . .
H45 H 0.6681 0.8057 0.1412 0.048 Uiso 1 1 calc R . .
C46 C 0.5789(9) 0.8927(9) 0.0698(4) 0.068(3) Uani 1 1 d . . .
H46A H 0.5457 0.9712 0.0577 0.103 Uiso 1 1 calc R . .
H46B H 0.4995 0.8677 0.0792 0.103 Uiso 1 1 calc R . .
H46C H 0.6536 0.8438 0.0350 0.103 Uiso 1 1 calc R . .
C47 C 0.5246(7) 0.9608(7) 0.1832(4) 0.053(2) Uani 1 1 d . . .
H47A H 0.5629 0.9535 0.2206 0.080 Uiso 1 1 calc R . .
H47B H 0.4437 0.9376 0.1921 0.080 Uiso 1 1 calc R . .
H47C H 0.4934 1.0398 0.1721 0.080 Uiso 1 1 calc R . .
C48 C 1.1673(6) 0.7840(5) 0.1130(3) 0.0313(14) Uani 1 1 d . . .
H48 H 1.1543 0.7181 0.1352 0.038 Uiso 1 1 calc R . .
C49 C 1.2671(7) 0.7399(7) 0.0488(3) 0.052(2) Uani 1 1 d . . .
H49A H 1.2240 0.7061 0.0241 0.078 Uiso 1 1 calc R . .
H49B H 1.3570 0.6825 0.0540 0.078 Uiso 1 1 calc R . .
H49C H 1.2847 0.8026 0.0269 0.078 Uiso 1 1 calc R . .
C50 C 1.2310(8) 0.8380(7) 0.1525(4) 0.054(2) Uani 1 1 d . . .
H50A H 1.3262 0.7843 0.1539 0.080 Uiso 1 1 calc R . .
H50B H 1.1707 0.8577 0.1953 0.080 Uiso 1 1 calc R . .
H50C H 1.2373 0.9067 0.1335 0.080 Uiso 1 1 calc R . .
C51 C 0.9093(6) 0.7165(5) 0.2121(3) 0.0277(14) Uani 1 1 d . . .
H51 H 0.8886 0.7738 0.2439 0.033 Uiso 1 1 calc R . .
C52 C 0.9384(6) 0.6064(5) 0.2209(3) 0.0261(14) Uani 1 1 d . . .
H52 H 0.9417 0.5733 0.2601 0.031 Uiso 1 1 calc R . .

loop_
_atom_site_aniso_label
_atom_site_aniso_U_11
_atom_site_aniso_U_22
_atom_site_aniso_U_33
_atom_site_aniso_U_23
_atom_site_aniso_U_13
_atom_site_aniso_U_12
Bi1 0.04049(16) 0.03774(18) 0.03936(17) 0.00998(13) -0.00609(12) -0.00780(13)
N1 0.039(3) 0.027(3) 0.018(3) -0.004(2) -0.002(2) -0.011(2)
C1 0.032(3) 0.025(4) 0.022(3) 0.000(3) -0.003(3) -0.009(3)
B1 0.031(4) 0.046(5) 0.025(4) -0.002(4) -0.006(3) -0.009(4)
Bi2 0.06517(19) 0.02652(15) 0.01672(13) -0.00169(10) -0.00823(11) -0.02012(13)
N2 0.050(3) 0.048(4) 0.021(3) -0.004(3) -0.006(2) -0.010(3)
C2 0.042(4) 0.035(4) 0.032(4) 0.003(3) -0.005(3) -0.017(3)
B2 0.025(4) 0.028(4) 0.025(4) -0.004(3) 0.000(3) -0.013(3)
N3 0.025(3) 0.022(3) 0.018(3) -0.001(2) -0.0018(19) -0.012(2)
C3 0.059(5) 0.044(5) 0.037(4) 0.005(4) -0.018(4) -0.029(4)
N4 0.031(3) 0.022(3) 0.019(3) -0.003(2) -0.004(2) -0.010(2)
C4 0.080(6) 0.038(5) 0.030(4) 0.002(3) -0.016(4) -0.029(4)
C5 0.058(5) 0.029(4) 0.028(4) 0.002(3) -0.005(3) -0.014(3)
C6 0.036(4) 0.027(4) 0.024(3) 0.005(3) -0.006(3) -0.009(3)
C7 0.032(4) 0.045(5) 0.021(3) 0.003(3) -0.004(3) -0.011(3)
C8 0.055(5) 0.058(5) 0.038(4) 0.006(4) -0.013(3) -0.035(4)
C9 0.038(4) 0.066(6) 0.042(5) 0.004(4) -0.001(3) -0.005(4)
C10 0.039(4) 0.056(5) 0.044(4) 0.004(4) -0.007(3) -0.023(4)
C11 0.045(5) 0.110(10) 0.099(8) 0.021(7) -0.003(5) 0.004(5)
C12 0.075(6) 0.088(8) 0.096(8) 0.017(6) 0.015(5) -0.050(6)
C13 0.082(6) 0.048(5) 0.019(4) -0.005(4) -0.005(4) 0.016(4)
C14 0.115(8) 0.034(5) 0.047(6) 0.002(4) 0.003(5) -0.016(5)
C15 0.141(10) 0.051(7) 0.047(6) 0.007(5) -0.002(6) -0.013(7)
C16 0.142(11) 0.066(8) 0.068(8) 0.013(6) -0.038(8) -0.005(8)
C17 0.108(6) 0.108(7) 0.087(6) -0.014(5) -0.040(5) -0.022(5)
C18 0.125(9) 0.129(11) 0.040(6) -0.032(6) -0.044(6) -0.018(8)
C19 0.095(7) 0.085(8) 0.083(8) -0.007(6) -0.036(6) -0.020(6)
C20 0.129(9) 0.119(10) 0.127(10) 0.010(7) -0.027(6) -0.039(7)
C21 0.105(8) 0.097(8) 0.099(8) -0.010(6) -0.055(6) -0.025(6)
C22 0.089(7) 0.023(5) 0.070(6) 0.010(4) 0.057(5) 0.003(4)
C23 0.115(9) 0.059(7) 0.101(9) 0.010(7) 0.018(7) -0.024(7)
C24 0.103(6) 0.092(6) 0.113(6) 0.028(5) 0.014(5) -0.034(5)
C25 0.064(5) 0.030(4) 0.024(4) -0.007(3) 0.000(3) -0.012(4)
C26 0.054(4) 0.025(4) 0.026(4) 0.000(3) -0.001(3) -0.011(3)
C27 0.033(3) 0.024(3) 0.017(3) 0.007(3) -0.011(2) -0.016(3)
C28 0.034(3) 0.026(4) 0.022(3) 0.001(3) -0.007(3) -0.012(3)
C29 0.042(4) 0.031(4) 0.032(4) -0.001(3) -0.008(3) -0.008(3)
C30 0.072(5) 0.030(4) 0.033(4) 0.000(3) -0.017(4) -0.025(4)
C31 0.055(4) 0.037(4) 0.029(4) 0.008(3) -0.014(3) -0.032(4)
C32 0.042(4) 0.040(4) 0.022(3) 0.011(3) -0.015(3) -0.026(3)
C33 0.036(4) 0.044(4) 0.037(4) 0.009(3) -0.014(3) -0.027(3)
C34 0.044(4) 0.112(6) 0.059(5) 0.016(4) -0.015(3) -0.024(4)
C35 0.057(5) 0.056(6) 0.042(5) 0.012(4) 0.002(4) -0.018(4)
C36 0.032(4) 0.036(4) 0.057(5) -0.006(4) 0.000(3) -0.016(3)
C37 0.046(5) 0.082(7) 0.047(5) 0.002(4) -0.001(4) -0.033(5)
C38 0.064(5) 0.113(9) 0.052(5) -0.001(5) -0.019(4) -0.060(6)
C39 0.039(4) 0.018(3) 0.016(3) -0.005(2) -0.004(2) -0.009(3)
C40 0.034(3) 0.022(3) 0.023(3) -0.005(3) -0.003(3) -0.012(3)
C41 0.046(4) 0.031(4) 0.030(4) -0.002(3) -0.006(3) -0.021(3)
C42 0.059(5) 0.028(4) 0.031(4) 0.002(3) -0.015(3) -0.014(4)
C43 0.042(4) 0.032(4) 0.031(4) -0.001(3) -0.015(3) -0.002(3)
C44 0.039(4) 0.022(4) 0.026(3) -0.007(3) -0.010(3) -0.004(3)
C45 0.030(4) 0.038(4) 0.045(4) -0.010(3) -0.008(3) -0.007(3)
C46 0.056(5) 0.095(8) 0.056(6) -0.025(5) -0.012(4) -0.030(5)
C47 0.038(4) 0.063(6) 0.051(5) -0.015(4) 0.002(3) -0.016(4)
C48 0.037(4) 0.025(4) 0.030(4) 0.002(3) -0.002(3) -0.013(3)
C49 0.037(4) 0.056(6) 0.047(5) -0.010(4) 0.001(3) -0.005(4)
C50 0.056(5) 0.046(5) 0.055(5) -0.003(4) -0.026(4) -0.008(4)
C51 0.038(3) 0.029(4) 0.014(3) -0.009(3) 0.001(2) -0.013(3)
C52 0.033(3) 0.036(4) 0.014(3) -0.001(3) -0.005(2) -0.018(3)

loop_
_atom_type_symbol
_atom_type_description
_atom_type_scat_dispersion_real
_atom_type_scat_dispersion_imag
_atom_type_scat_source
C C 0.0033 0.0016 'International Tables Vol C Tables 4.2.6.8 and 6.1.1.4'
H H 0.0000 0.0000 'International Tables Vol C Tables 4.2.6.8 and 6.1.1.4'
N N 0.0061 0.0033 'International Tables Vol C Tables 4.2.6.8 and 6.1.1.4'
B B 0.0013 0.0007 'International Tables Vol C Tables 4.2.6.8 and 6.1.1.4'
Bi Bi -4.1077 10.2566 'International Tables Vol C Tables 4.2.6.8 and 6.1.1.4'

loop_
_geom_angle_atom_site_label_1
_geom_angle_atom_site_label_2
_geom_angle_atom_site_label_3
_geom_angle
_geom_angle_site_symmetry_1
_geom_angle_site_symmetry_3
B1 Bi1 Bi1 92.19(18) . 2_556
C26 N1 B1 108.5(5) . .
C26 N1 C1 121.6(5) . .
B1 N1 C1 129.2(6) . .
C2 C1 C6 122.5(6) . .
C2 C1 N1 118.3(5) . .
C6 C1 N1 119.2(5) . .
N1 B1 N2 105.3(6) . .
N1 B1 Bi1 126.2(5) . .
N2 B1 Bi1 128.4(5) . .
C20A C19A C21A 109.1(8) . .
C20A C19A C18 126(2) . .
C21A C19A C18 113.1(19) . .
B2 Bi2 Bi2 97.66(18) . 2_765
C25 N2 C13 120.3(6) . .
C25 N2 B1 107.8(6) . .
C13 N2 B1 131.9(7) . .
C1 C2 C3 117.8(6) . .
C1 C2 C10 122.1(6) . .
C3 C2 C10 120.1(6) . .
N4 B2 N3 103.9(5) . .
N4 B2 Bi2 120.6(5) . .
N3 B2 Bi2 135.5(5) . .
C52 N3 C27 122.1(5) . .
C52 N3 B2 108.6(5) . .
C27 N3 B2 128.9(5) . .
C4 C3 C2 121.0(6) . .
C51 N4 B2 109.5(5) . .
C51 N4 C39 121.5(5) . .
B2 N4 C39 128.6(5) . .
C3 C4 C5 120.2(6) . .
C4 C5 C6 121.7(6) . .
C5 C6 C1 116.7(6) . .
C5 C6 C7 121.7(6) . .
C1 C6 C7 121.5(5) . .
C9 C7 C6 113.1(6) . .
C9 C7 C8 110.5(6) . .
C6 C7 C8 111.1(5) . .
C11 C10 C12 110.8(7) . .
C11 C10 C2 110.9(6) . .
C12 C10 C2 110.9(7) . .
C14 C13 N2 122.3(9) . .
C14 C13 C18 119.5(8) . .
N2 C13 C18 118.1(8) . .
C13 C14 C15 121.2(10) . .
C13 C14 C22 117.8(7) . .
C15 C14 C22 120.9(10) . .
C16 C15 C14 114.1(11) . .
C17 C16 C15 129.7(12) . .
C16 C17 C18 115.2(12) . .
C17 C18 C13 119.8(10) . .
C17 C18 C19 116.1(11) . .
C13 C18 C19 122.3(8) . .
C17 C18 C19A 113.2(14) . .
C13 C18 C19A 122.4(12) . .
C19 C18 C19A 34.3(11) . .
C18 C19 C21 112.8(12) . .
C18 C19 C20 100.4(13) . .
C21 C19 C20 112.6(7) . .
C14 C22 C24 113.9(10) . .
C14 C22 C23 114.5(8) . .
C24 C22 C23 108.1(8) . .
C26 C25 N2 108.6(6) . .
C25 C26 N1 109.8(6) . .
C32 C27 C28 121.7(6) . .
C32 C27 N3 119.9(5) . .
C28 C27 N3 118.3(5) . .
C29 C28 C27 117.9(5) . .
C29 C28 C36 119.2(6) . .
C27 C28 C36 122.8(6) . .
C30 C29 C28 120.3(6) . .
C31 C30 C29 120.7(7) . .
C30 C31 C32 120.8(6) . .
C31 C32 C27 118.4(6) . .
C31 C32 C33 120.2(5) . .
C27 C32 C33 121.4(6) . .
C35 C33 C34 110.3(6) . .
C35 C33 C32 112.1(6) . .
C34 C33 C32 111.9(6) . .
C28 C36 C37 112.9(6) . .
C28 C36 C38 109.8(6) . .
C37 C36 C38 110.6(6) . .
C40 C39 C44 121.2(6) . .
C40 C39 N4 118.8(5) . .
C44 C39 N4 120.0(5) . .
C41 C40 C39 117.8(6) . .
C41 C40 C48 120.4(5) . .
C39 C40 C48 121.8(6) . .
C40 C41 C42 122.0(6) . .
C43 C42 C41 118.8(7) . .
C42 C43 C44 122.7(6) . .
C43 C44 C39 117.5(6) . .
C43 C44 C45 120.7(6) . .
C39 C44 C45 121.8(6) . .
C47 C45 C44 111.5(5) . .
C47 C45 C46 110.4(6) . .
C44 C45 C46 110.9(6) . .
C49 C48 C50 110.6(6) . .
C49 C48 C40 111.1(5) . .
C50 C48 C40 111.0(5) . .
C52 C51 N4 108.3(5) . .
C51 C52 N3 109.7(5) . .

loop_
_geom_bond_atom_site_label_1
_geom_bond_atom_site_label_2
_geom_bond_distance
_geom_bond_site_symmetry_2
Bi1 B1 2.317(9) .
Bi1 Bi1 2.7956(6) 2_556
N1 C26 1.387(8) .
N1 B1 1.414(9) .
N1 C1 1.440(7) .
C1 C2 1.391(8) .
C1 C6 1.403(8) .
B1 N2 1.430(10) .
C20A C19A 1.529(8) .
C21A C19A 1.530(8) .
C19A C18 1.538(8) .
Bi2 B2 2.326(7) .
Bi2 Bi2 2.8015(6) 2_765
N2 C25 1.405(9) .
N2 C13 1.426(9) .
C2 C3 1.397(9) .
C2 C10 1.526(9) .
B2 N4 1.424(8) .
B2 N3 1.433(8) .
N3 C52 1.390(7) .
N3 C27 1.427(7) .
C3 C4 1.365(10) .
N4 C51 1.395(7) .
N4 C39 1.439(8) .
C4 C5 1.379(9) .
C5 C6 1.393(9) .
C6 C7 1.519(9) .
C7 C9 1.518(9) .
C7 C8 1.542(10) .
C10 C11 1.504(11) .
C10 C12 1.523(11) .
C13 C14 1.340(12) .
C13 C18 1.449(13) .
C14 C15 1.409(7) .
C14 C22 1.515(14) .
C15 C16 1.360(15) .
C16 C17 1.327(16) .
C17 C18 1.370(14) .
C18 C19 1.494(8) .
C19 C21 1.509(7) .
C19 C20 1.511(8) .
C22 C24 1.523(12) .
C22 C23 1.539(14) .
C25 C26 1.341(9) .
C27 C32 1.396(8) .
C27 C28 1.408(8) .
C28 C29 1.394(9) .
C28 C36 1.514(8) .
C29 C30 1.386(9) .
C30 C31 1.377(10) .
C31 C32 1.385(9) .
C32 C33 1.532(9) .
C33 C35 1.506(9) .
C33 C34 1.512(9) .
C36 C37 1.527(9) .
C36 C38 1.531(10) .
C39 C40 1.406(8) .
C39 C44 1.413(8) .
C40 C41 1.380(9) .
C40 C48 1.523(9) .
C41 C42 1.382(9) .
C42 C43 1.372(9) .
C43 C44 1.373(9) .
C44 C45 1.525(9) .
C45 C47 1.515(9) .
C45 C46 1.546(10) .
C48 C49 1.516(9) .
C48 C50 1.522(9) .
C51 C52 1.341(9) .
